data_4327684
loop_
_publ_author_name
'Isabelle Malfant'
'Raquel Andreu'
'Pascal G. Lacroix'
'Christophe Faulmann'
'Patrick Cassoux'

_publ_contact_author_address
;
Laboratoire de Chimie de Coordination
205, route de Narbonne, 31077 Toulouse Cedex
France
;
_publ_contact_author_email ' pascal@lcctoul.lcc-toulouse.fr '
_publ_contact_author_fax ' (33) 5 61 55 30 03 '
_publ_contact_author_phone ' (33) 5 61 33 31 06 '
_publ_section_title
;
 Synthesis, Structure, and Physical Properties of Nickel Bis(dithiolene)
 Metal Complexes, [Ni(dmit)2], with Highly Polar Cyanine Dyes
;
_journal_name_full 'Inorganic Chemistry'
_journal_page_first 3361
_journal_page_last 3370
_journal_paper_doi 10.1021/ic971550+
_journal_volume 37
_journal_year 1998
_chemical_compound_source
;
?
;
_chemical_formula_sum 'C14 H13 N2 Ni S10'
_chemical_formula_weight 588.58
_space_group_IT_number 14
_symmetry_cell_setting monoclinic
_symmetry_space_group_name_Hall '-P 2ybc'
_symmetry_space_group_name_H-M 'P 1 21/c 1'
_atom_sites_solution_hydrogens geom
_atom_sites_solution_primary direct
_cell_angle_alpha 90
_cell_angle_beta 97.42(1)
_cell_angle_gamma 90
_cell_formula_units_Z 8
_cell_length_a 17.450(2)
_cell_length_b 10.646(1)
_cell_length_c 23.891(2)
_cell_measurement_reflns_used 4836
_cell_measurement_temperature 160
_cell_measurement_theta_max 24.2
_cell_measurement_theta_min 1.45
_cell_volume 4401.1(8)
_diffrn_ambient_temperature 160
_diffrn_measurement_device '  STOE-IPDS '
_diffrn_measurement_method 2\q/\w
_diffrn_radiation_monochromator graphite
_diffrn_radiation_type 'Mo K\a'
_diffrn_radiation_wavelength 0.71073
_diffrn_reflns_av_R_equivalents 0.08
_diffrn_reflns_limit_h_max 15
_diffrn_reflns_limit_h_min -15
_diffrn_reflns_limit_k_max 12
_diffrn_reflns_limit_k_min 0
_diffrn_reflns_limit_l_max 27
_diffrn_reflns_limit_l_min 0
_diffrn_reflns_number 28505
_diffrn_reflns_theta_max 24.2
_diffrn_reflns_theta_min 1.45
_diffrn_standards_decay_% 0.00
_diffrn_standards_interval_time 5
_diffrn_standards_number 0
_exptl_absorpt_coefficient_mu 1.80
_exptl_absorpt_correction_type none
_exptl_crystal_colour ' black '
_exptl_crystal_density_diffrn 1.78
_exptl_crystal_description ' elongated plate '
_exptl_crystal_F_000 2403.15
_exptl_crystal_size_max 0.75
_exptl_crystal_size_mid 0.10
_exptl_crystal_size_min 0.05
_refine_diff_density_max 0.61
_refine_diff_density_min -0.81
_refine_ls_extinction_method none
_refine_ls_goodness_of_fit_obs 1.0910
_refine_ls_hydrogen_treatment
;
 H atoms placed geometrically after each cycle
;
_refine_ls_matrix_type full
_refine_ls_number_parameters 488
_refine_ls_number_reflns 4836
_refine_ls_R_factor_obs 0.0480
_refine_ls_shift/esd_max 0.042916
_refine_ls_structure_factor_coef F
_refine_ls_weighting_scheme
;
Robust-resistant weighting scheme (Prince E, 1982) :
w=y[1-(\DF/6\s(Fo^2^)]^2^' where y=1/\SArTr(x) with 5
 coefficients Ar(1.676, 1.687 , 1.829 , 0.680 , 0.507) for
  the Chebyshev polynomial ArTr(x) where x was Fc/Fc(max).
;
_refine_ls_wR_factor_obs 0.0408
_reflns_limit_h_max 15
_reflns_limit_h_min -15
_reflns_limit_k_max 12
_reflns_limit_k_min 0
_reflns_limit_l_max 27
_reflns_limit_l_min 0
_reflns_number_observed 4836
_reflns_number_total 6928
_reflns_observed_criterion >0.50\s(I)
_cod_data_source_file ic9715502B_2.cif
_cod_data_source_block (1)
_cod_original_cell_volume 4401.13
_cod_original_sg_symbol_H-M 'P 1 21/c 1 '
_cod_original_formula_sum ' C28 H26 Ni2 S20 N4 '
_cod_database_code 4327684

loop_
_symmetry_equiv_pos_as_xyz
x,y,z
-x,-y,-z
-x,y+1/2,-z+1/2
x,-y+1/2,z+1/2

loop_
_atom_site_aniso_label
_atom_site_aniso_U_11
_atom_site_aniso_U_22
_atom_site_aniso_U_33
_atom_site_aniso_U_23
_atom_site_aniso_U_13
_atom_site_aniso_U_12
NI1 0.0156(3) 0.0247(3) 0.0189(3) 0.0012(3) 0.0058(2) -0.0005(3)
S1 0.0198(6) 0.0417(8) 0.0177(6) -0.0008(6) 0.0048(5) 0.0028(6)
S2 0.0197(6) 0.0366(7) 0.0189(6) 0.0022(6) 0.0067(5) 0.0015(6)
S3 0.0201(6) 0.0332(7) 0.0249(6) -0.0011(5) 0.0097(5) 0.0045(5)
S4 0.0197(6) 0.0340(8) 0.0253(6) 0.0003(5) 0.0034(5) 0.0020(5)
S5 0.0162(6) 0.0366(8) 0.0485(8) 0.0015(7) 0.0085(6) 0.0017(6)
S6 0.0222(6) 0.0450(8) 0.0221(6) 0.0031(6) 0.0084(5) -0.0004(6)
S7 0.0175(6) 0.0421(8) 0.0229(6) -0.0033(6) 0.0047(5) -0.0009(6)
S8 0.0228(7) 0.0401(8) 0.0451(8) -0.0017(7) 0.0187(6) -0.0017(6)
S9 0.0177(6) 0.0391(8) 0.0468(8) -0.0016(7) 0.0011(6) -0.0003(6)
S10 0.0167(7) 0.053(1) 0.096(1) -0.0066(9) 0.0162(8) 0.0006(7)
C1 0.015(2) 0.024(3) 0.028(3) 0.002(2) 0.010(2) 0.005(2)
C2 0.016(2) 0.027(3) 0.018(2) 0.003(2) 0.003(2) 0.001(2)
C3 0.026(3) 0.018(2) 0.032(3) 0.002(2) 0.011(2) -0.003(2)
C4 0.017(2) 0.027(3) 0.038(3) 0.001(2) 0.014(2) 0.002(2)
C5 0.016(2) 0.024(3) 0.031(3) -0.004(2) 0.005(2) -0.000(2)
C6 0.021(3) 0.030(3) 0.063(4) -0.000(3) 0.017(3) -0.007(2)
N3 0.047(3) 0.034(3) 0.028(2) 0.002(2) 0.003(2) -0.003(2)
N4 0.050(3) 0.019(2) 0.042(3) -0.002(2) 0.011(2) -0.006(2)
C21 0.062(4) 0.019(3) 0.031(3) 0.001(2) 0.008(3) 0.002(3)
C22 0.054(4) 0.038(3) 0.021(3) -0.003(2) 0.009(3) 0.005(3)
C23 0.047(3) 0.017(3) 0.033(3) 0.004(2) 0.007(3) -0.003(2)
C24 0.040(3) 0.051(4) 0.034(3) 0.003(3) 0.008(3) 0.002(3)
C25 0.053(4) 0.050(4) 0.028(3) -0.002(3) 0.014(3) 0.000(3)
C26 0.050(4) 0.022(3) 0.026(3) -0.004(2) 0.005(2) 0.003(3)
C27 0.057(4) 0.026(3) 0.034(3) -0.003(2) 0.004(3) 0.001(3)
C28 0.045(4) 0.025(3) 0.078(5) 0.008(3) 0.008(3) -0.000(3)
NI2 0.0173(3) 0.0222(3) 0.0181(3) -0.0014(3) 0.0075(2) -0.0015(3)
S11 0.0179(6) 0.0349(7) 0.0184(6) -0.0038(5) 0.0056(5) -0.0005(5)
S12 0.0193(6) 0.0344(7) 0.0176(6) 0.0006(5) 0.0076(5) 0.0009(5)
S13 0.0185(6) 0.0402(8) 0.0232(6) -0.0005(6) 0.0104(5) 0.0015(5)
S14 0.0179(6) 0.0381(8) 0.0209(6) -0.0004(5) 0.0035(5) 0.0022(5)
S15 0.0174(6) 0.0451(9) 0.0415(8) 0.0007(7) 0.0078(6) 0.0023(6)
S16 0.0196(6) 0.0398(8) 0.0211(6) 0.0037(6) 0.0068(5) -0.0013(6)
S17 0.0197(6) 0.0419(8) 0.0197(6) -0.0032(6) 0.0072(5) -0.0060(6)
S18 0.0228(7) 0.0381(8) 0.0325(7) 0.0050(6) 0.0139(6) -0.0005(6)
S19 0.0190(6) 0.0375(8) 0.0304(7) -0.0005(6) 0.0038(5) -0.0019(5)
S20 0.0198(7) 0.0415(9) 0.059(1) 0.0014(7) 0.0146(7) -0.0019(6)
C7 0.021(3) 0.021(3) 0.025(3) -0.000(2) 0.012(2) 0.003(2)
C8 0.024(3) 0.019(3) 0.022(2) -0.000(2) 0.011(2) 0.001(2)
C9 0.023(3) 0.025(3) 0.030(3) -0.001(2) 0.013(2) -0.001(2)
C10 0.020(2) 0.024(3) 0.026(3) 0.002(2) 0.011(2) 0.004(2)
C11 0.016(2) 0.023(3) 0.033(3) -0.001(2) 0.013(2) -0.005(2)
C12 0.021(2) 0.023(3) 0.046(3) 0.005(3) 0.015(2) 0.002(2)
N1 0.036(3) 0.047(3) 0.032(3) -0.003(2) 0.006(2) -0.005(2)
N2 0.051(3) 0.032(3) 0.039(3) 0.006(2) 0.010(2) 0.006(2)
C13 0.063(5) 0.046(4) 0.042(4) 0.002(3) -0.005(3) 0.001(3)
C14 0.031(3) 0.036(3) 0.039(3) 0.009(3) -0.001(3) 0.008(3)
C15 0.046(4) 0.028(3) 0.040(3) 0.002(3) 0.008(3) -0.004(3)
C16 0.051(4) 0.088(6) 0.066(5) -0.000(4) 0.029(4) 0.005(4)
C17 0.069(5) 0.089(6) 0.033(4) -0.006(4) 0.002(3) -0.016(4)
C18 0.031(3) 0.034(3) 0.040(3) -0.006(3) 0.005(2) 0.001(2)
C19 0.061(4) 0.044(4) 0.059(5) -0.002(3) 0.015(4) 0.002(3)
C20 0.144(9) 0.073(6) 0.051(5) 0.006(4) 0.051(5) 0.022(6)

loop_
_atom_site_label
_atom_site_fract_x
_atom_site_fract_y
_atom_site_fract_z
_atom_site_U_iso_or_equiv
_atom_site_occupancy
_atom_site_thermal_displace_type
NI1 0.65675(3) 0.07312(6) 0.12554(2) 0.0194 1.0000 Uani
S1 0.58174(7) 0.0894(1) 0.19050(5) 0.0262 1.0000 Uani
S2 0.56078(7) 0.0741(1) 0.05854(5) 0.0247 1.0000 Uani
S3 0.40726(7) 0.1147(1) 0.18326(5) 0.0255 1.0000 Uani
S4 0.38819(7) 0.1039(1) 0.06111(5) 0.0262 1.0000 Uani
S5 0.24949(7) 0.1389(1) 0.12027(6) 0.0334 1.0000 Uani
S6 0.73039(7) 0.0555(1) 0.05966(5) 0.0293 1.0000 Uani
S7 0.75352(7) 0.0707(1) 0.19238(5) 0.0273 1.0000 Uani
S8 0.90521(8) 0.0447(1) 0.06529(6) 0.0347 1.0000 Uani
S9 0.92628(7) 0.0502(1) 0.18693(6) 0.0348 1.0000 Uani
S10 1.06434(8) 0.0204(2) 0.12650(9) 0.0546 1.0000 Uani
C1 0.4918(3) 0.0965(5) 0.1522(2) 0.0220 1.0000 Uani
C2 0.4836(3) 0.0909(5) 0.0943(2) 0.0203 1.0000 Uani
C3 0.3440(3) 0.1206(4) 0.1215(2) 0.0246 1.0000 Uani
C4 0.8213(3) 0.0556(5) 0.0974(2) 0.0264 1.0000 Uani
C5 0.8314(3) 0.0604(5) 0.1546(2) 0.0233 1.0000 Uani
C6 0.9697(3) 0.0377(5) 0.1255(3) 0.0370 1.0000 Uani
N3 0.2735(3) 0.7916(4) 0.1229(2) 0.0364 1.0000 Uani
N4 0.5094(3) 0.7583(4) 0.1225(2) 0.0365 1.0000 Uani
C21 0.4596(4) 0.7572(5) 0.0730(2) 0.0371 1.0000 Uani
C22 0.3828(4) 0.7704(6) 0.0723(2) 0.0370 1.0000 Uani
C23 0.3488(3) 0.7823(5) 0.1231(2) 0.0321 1.0000 Uani
C24 0.2202(3) 0.8029(6) 0.0720(2) 0.0417 1.0000 Uani
C25 0.2388(4) 0.8058(6) 0.1762(2) 0.0428 1.0000 Uani
C26 0.4024(3) 0.7823(5) 0.1730(2) 0.0325 1.0000 Uani
C27 0.4794(4) 0.7703(5) 0.1714(2) 0.0392 1.0000 Uani
C28 0.5922(4) 0.7470(6) 0.1216(3) 0.0493 1.0000 Uani
H211 0.4826 0.7457 0.0344 0.0351 1.0000 Uiso
H221 0.3472 0.7710 0.0325 0.0431 1.0000 Uiso
H241 0.1630 0.8082 0.0814 0.0501 1.0000 Uiso
H242 0.2323 0.8835 0.0491 0.0501 1.0000 Uiso
H243 0.2246 0.7230 0.0458 0.0501 1.0000 Uiso
H251 0.1777 0.8110 0.1672 0.0509 1.0000 Uiso
H252 0.2590 0.8875 0.1977 0.0509 1.0000 Uiso
H253 0.2527 0.7272 0.2027 0.0509 1.0000 Uiso
H261 0.3809 0.7887 0.2127 0.0338 1.0000 Uiso
H271 0.5175 0.7731 0.2107 0.0437 1.0000 Uiso
H281 0.6210 0.7496 0.1633 0.0535 1.0000 Uiso
H282 0.6125 0.8219 0.0986 0.0535 1.0000 Uiso
H283 0.6054 0.6616 0.1027 0.0535 1.0000 Uiso
NI2 0.42859(3) -0.07507(6) 0.37384(2) 0.0188 1.0000 Uani
S11 0.50140(7) -0.0600(1) 0.30743(5) 0.0234 1.0000 Uani
S12 0.52610(7) -0.0731(1) 0.43988(5) 0.0233 1.0000 Uani
S13 0.67566(7) -0.0343(1) 0.31251(5) 0.0267 1.0000 Uani
S14 0.69837(7) -0.0430(1) 0.43428(5) 0.0256 1.0000 Uani
S15 0.83531(7) -0.0118(1) 0.37255(6) 0.0343 1.0000 Uani
S16 0.35442(7) -0.0860(1) 0.43961(5) 0.0265 1.0000 Uani
S17 0.33192(7) -0.0721(1) 0.30728(5) 0.0267 1.0000 Uani
S18 0.17961(7) -0.1082(1) 0.43285(6) 0.0302 1.0000 Uani
S19 0.15916(7) -0.0998(1) 0.31092(5) 0.0289 1.0000 Uani
S20 0.02070(8) -0.1292(1) 0.37035(7) 0.0393 1.0000 Uani
C7 0.5929(3) -0.0507(5) 0.3450(2) 0.0218 1.0000 Uani
C8 0.6026(3) -0.0565(4) 0.4021(2) 0.0207 1.0000 Uani
C9 0.7413(3) -0.0289(5) 0.3733(2) 0.0252 1.0000 Uani
C10 0.2634(3) -0.0931(5) 0.4015(2) 0.0225 1.0000 Uani
C11 0.2545(3) -0.0884(5) 0.3444(2) 0.0231 1.0000 Uani
C12 0.1139(3) -0.1137(5) 0.3718(2) 0.0293 1.0000 Uani
N1 0.9320(3) 0.7095(5) 0.0466(2) 0.0381 1.0000 Uani
N2 0.8584(3) 0.7336(5) 0.2036(2) 0.0403 1.0000 Uani
C13 0.9349(4) 0.7159(6) 0.1989(3) 0.0518 1.0000 Uani
C14 0.9602(3) 0.7060(6) 0.1473(2) 0.0361 1.0000 Uani
C15 0.9096(3) 0.7158(5) 0.0974(2) 0.0375 1.0000 Uani
C16 1.0143(4) 0.6909(8) 0.0392(3) 0.0666 1.0000 Uani
C17 0.8786(4) 0.7305(8) -0.0053(3) 0.0641 1.0000 Uani
C18 0.8289(3) 0.7334(5) 0.1041(2) 0.0348 1.0000 Uani
C19 0.8092(4) 0.7421(6) 0.1567(3) 0.0539 1.0000 Uani
C20 0.8334(6) 0.7422(8) 0.2598(3) 0.0860 1.0000 Uani
H131 0.9772 0.7095 0.2359 0.0600 1.0000 Uiso
H141 1.0201 0.6916 0.1448 0.0439 1.0000 Uiso
H161 1.0218 0.6879 -0.0035 0.0808 1.0000 Uiso
H162 1.0361 0.6069 0.0590 0.0808 1.0000 Uiso
H163 1.0484 0.7667 0.0586 0.0808 1.0000 Uiso
H171 0.9080 0.7218 -0.0410 0.0666 1.0000 Uiso
H172 0.8563 0.8245 -0.0052 0.0666 1.0000 Uiso
H173 0.8322 0.6682 -0.0085 0.0666 1.0000 Uiso
H181 0.7865 0.7394 0.0681 0.0396 1.0000 Uiso
H191 0.7496 0.7562 0.1610 0.0675 1.0000 Uiso
H201 0.7736 0.7555 0.2571 0.0945 1.0000 Uiso
H202 0.8488 0.6600 0.2834 0.0945 1.0000 Uiso
H203 0.8615 0.8196 0.2822 0.0945 1.0000 Uiso

loop_
_atom_type_symbol
_atom_type_scat_dispersion_real
_atom_type_scat_dispersion_imag
_atom_type_scat_Cromer_Mann_a1
_atom_type_scat_Cromer_Mann_b1
_atom_type_scat_Cromer_Mann_a2
_atom_type_scat_Cromer_Mann_b2
_atom_type_scat_Cromer_Mann_a3
_atom_type_scat_Cromer_Mann_b3
_atom_type_scat_Cromer_Mann_a4
_atom_type_scat_Cromer_Mann_b4
_atom_type_scat_Cromer_Mann_c
_atom_type_scat_source
'C   ' 0.0020 0.0020 2.3100 20.8439 1.0200 10.2075 1.5886 0.5687 0.8650 51.6512 0.2156 International_Tables_Vol_IV_Table_2.2B
'S   ' 0.1100 0.1240 6.9053 1.4679 5.2034 22.2151 1.4379 0.2536 1.5863 56.1720 0.8669 International_Tables_Vol_IV_Table_2.2B
'H   ' 0.0000 0.0000 0.4930 10.5109 0.3229 26.1257 0.1402 3.1424 0.0408 57.7997 0.0030 International_Tables_Vol_IV_Table_2.2B
'Ni  ' 0.2850 1.1130 12.8376 3.8785 7.2920 0.2565 4.4438 12.1763 2.3800 66.3421 1.0341 International_Tables_Vol_IV_Table_2.2B
'N   ' 0.0040 0.0030 12.2126 0.0057 3.1322 9.8933 2.0125 28.9975 1.1663 0.5826 -11.5290 International_Tables_Vol_IV_Table_2.2B

loop_
_geom_angle_atom_site_label_1
_geom_angle_atom_site_label_2
_geom_angle_atom_site_label_3
_geom_angle
_geom_angle_publ_flag
S1 NI1 S2 92.76(5) yes
S1 NI1 S6 179.12(6) yes
S2 NI1 S6 86.45(5) yes
S1 NI1 S7 87.62(5) yes
S2 NI1 S7 179.48(6) yes
S6 NI1 S7 93.18(5) yes
NI1 S1 C1 102.6(2) yes
NI1 S2 C2 102.5(2) yes
C1 S3 C3 97.1(2) yes
C2 S4 C3 97.4(2) yes
NI1 S6 C4 102.3(2) yes
NI1 S7 C5 101.9(2) yes
C4 S8 C6 97.6(3) yes
C5 S9 C6 97.1(3) yes
S1 C1 S3 123.0(3) yes
S1 C1 C2 120.4(3) yes
S3 C1 C2 116.7(4) yes
S2 C2 S4 123.3(3) yes
S2 C2 C1 121.7(4) yes
S4 C2 C1 115.0(3) yes
S3 C3 S4 113.9(3) yes
S3 C3 S5 123.0(3) yes
S4 C3 S5 123.1(3) yes
S6 C4 S8 122.7(3) yes
S6 C4 C5 121.3(4) yes
S8 C4 C5 116.0(4) yes
S7 C5 S9 122.7(3) yes
S7 C5 C4 121.3(4) yes
S9 C5 C4 115.9(4) yes
S8 C6 S9 113.2(3) yes
S8 C6 S10 124.3(4) yes
S9 C6 S10 122.5(4) yes
C23 N3 C24 123.1(5) yes
C23 N3 C25 121.3(5) yes
C24 N3 C25 115.2(5) yes
C21 N4 C27 118.3(5) yes
C21 N4 C28 120.4(5) yes
C27 N4 C28 121.3(5) yes
N4 C21 C22 122.0(5) yes
N4 C21 H211 118.8(6) no
C22 C21 H211 119.3(5) no
C21 C22 C23 121.4(5) yes
C21 C22 H221 118.5(5) no
C23 C22 H221 120.1(6) no
N3 C23 C22 121.8(5) yes
N3 C23 C26 123.6(5) yes
C22 C23 C26 114.6(5) yes
N3 C24 H241 110.6(5) no
N3 C24 H242 110.8(5) no
H241 C24 H242 109.0(6) no
N3 C24 H243 110.0(5) no
H241 C24 H243 108.1(6) no
H242 C24 H243 108.2(5) no
N3 C25 H251 109.9(5) no
N3 C25 H252 110.9(5) no
H251 C25 H252 108.7(6) no
N3 C25 H253 110.2(5) no
H251 C25 H253 108.0(5) no
H252 C25 H253 109.1(5) no
C23 C26 C27 121.7(5) yes
C23 C26 H261 118.6(5) no
C27 C26 H261 119.7(5) no
N4 C27 C26 122.1(5) yes
N4 C27 H271 119.6(6) no
C26 C27 H271 118.4(5) no
N4 C28 H281 109.6(6) no
N4 C28 H282 110.2(5) no
H281 C28 H282 108.7(6) no
N4 C28 H283 110.5(5) no
H281 C28 H283 108.8(5) no
H282 C28 H283 109.0(6) no
S11 NI2 S12 93.03(5) yes
S11 NI2 S16 178.64(6) yes
S12 NI2 S16 87.64(5) yes
S11 NI2 S17 86.33(5) yes
S12 NI2 S17 178.49(6) yes
S16 NI2 S17 92.97(5) yes
NI2 S11 C7 102.3(2) yes
NI2 S12 C8 102.1(2) yes
C7 S13 C9 97.2(2) yes
C8 S14 C9 97.5(2) yes
NI2 S16 C10 102.4(2) yes
NI2 S17 C11 102.1(2) yes
C10 S18 C12 98.2(2) yes
C11 S19 C12 97.5(2) yes
S11 C7 S13 122.6(3) yes
S11 C7 C8 120.5(4) yes
S13 C7 C8 116.9(4) yes
S12 C8 S14 122.7(3) yes
S12 C8 C7 122.0(4) yes
S14 C8 C7 115.3(4) yes
S13 C9 S14 113.1(3) yes
S13 C9 S15 123.0(3) yes
S14 C9 S15 123.9(3) yes
S16 C10 S18 123.1(3) yes
S16 C10 C11 120.5(4) yes
S18 C10 C11 116.4(4) yes
S17 C11 S19 122.2(3) yes
S17 C11 C10 121.9(4) yes
S19 C11 C10 115.9(3) yes
S18 C12 S19 112.0(3) yes
S18 C12 S20 124.8(3) yes
S19 C12 S20 123.1(4) yes
C15 N1 C16 121.3(5) yes
C15 N1 C17 122.4(5) yes
C16 N1 C17 116.1(5) yes
C13 N2 C19 118.2(5) yes
C13 N2 C20 119.5(6) yes
C19 N2 C20 122.2(6) yes
N2 C13 C14 121.1(6) yes
N2 C13 H131 120.9(6) no
C14 C13 H131 117.9(6) no
C13 C14 C15 121.6(6) yes
C13 C14 H141 119.6(5) no
C15 C14 H141 118.8(5) no
N1 C15 C14 123.5(5) yes
N1 C15 C18 120.8(5) yes
C14 C15 C18 115.7(5) yes
N1 C16 H161 111.3(6) no
N1 C16 H162 110.9(6) no
H161 C16 H162 109.1(7) no
N1 C16 H163 109.9(6) no
H161 C16 H163 108.2(7) no
H162 C16 H163 107.3(7) no
N1 C17 H171 110.4(6) no
N1 C17 H172 109.4(6) no
H171 C17 H172 107.3(7) no
N1 C17 H173 111.6(6) no
H171 C17 H173 109.7(6) no
H172 C17 H173 108.4(7) no
C15 C18 C19 118.6(6) yes
C15 C18 H181 120.3(5) no
C19 C18 H181 121.1(6) no
N2 C19 C18 124.8(6) yes
N2 C19 H191 117.5(6) no
C18 C19 H191 117.8(7) no
N2 C20 H201 111.3(8) no
N2 C20 H202 110.6(7) no
H201 C20 H202 109.2(8) no
N2 C20 H203 109.5(7) no
H201 C20 H203 108.5(7) no
H202 C20 H203 107.7(8) no

loop_
_geom_bond_atom_site_label_1
_geom_bond_atom_site_label_2
_geom_bond_distance
_geom_bond_publ_flag
NI1 S1 2.163(1) yes
NI1 S2 2.162(1) yes
NI1 S6 2.165(1) yes
NI1 S7 2.169(1) yes
S1 C1 1.713(5) yes
S2 C2 1.695(5) yes
S3 C1 1.746(4) yes
S3 C3 1.726(5) yes
S4 C2 1.755(5) yes
S4 C3 1.730(5) yes
S5 C3 1.658(5) yes
S6 C4 1.720(5) yes
S7 C5 1.728(5) yes
S8 C4 1.743(5) yes
S8 C6 1.710(6) yes
S9 C5 1.737(5) yes
S9 C6 1.742(6) yes
S10 C6 1.658(5) yes
C1 C2 1.373(7) yes
C4 C5 1.357(7) yes
N3 C23 1.318(7) yes
N3 C24 1.438(7) yes
N3 C25 1.486(7) yes
N4 C21 1.373(7) yes
N4 C27 1.348(7) yes
N4 C28 1.454(8) yes
C21 C22 1.346(8) yes
C21 H211 1.059(6) no
C22 C23 1.425(7) yes
C22 H221 1.066(6) no
C23 C26 1.417(8) yes
C24 H241 1.054(6) no
C24 H242 1.052(6) no
C24 H243 1.064(6) no
C25 H251 1.062(6) no
C25 H252 1.047(6) no
C25 H253 1.057(6) no
C26 C27 1.355(8) yes
C26 H261 1.065(5) no
C27 H271 1.077(6) no
C28 H281 1.056(7) no
C28 H282 1.054(6) no
C28 H283 1.052(7) no
NI2 S11 2.163(1) yes
NI2 S12 2.166(1) yes
NI2 S16 2.164(1) yes
NI2 S17 2.164(1) yes
S11 C7 1.730(5) yes
S12 C8 1.715(5) yes
S13 C7 1.736(5) yes
S13 C9 1.731(5) yes
S14 C8 1.753(5) yes
S14 C9 1.728(5) yes
S15 C9 1.653(5) yes
S16 C10 1.727(5) yes
S17 C11 1.719(4) yes
S18 C10 1.734(5) yes
S18 C12 1.736(6) yes
S19 C11 1.755(5) yes
S19 C12 1.750(6) yes
S20 C12 1.630(5) yes
C7 C8 1.353(6) yes
C10 C11 1.354(7) yes
N1 C15 1.324(7) yes
N1 C16 1.483(8) yes
N1 C17 1.468(8) yes
N2 C13 1.367(8) yes
N2 C19 1.323(8) yes
N2 C20 1.467(8) yes
C13 C14 1.367(9) yes
C13 H131 1.078(6) no
C14 C15 1.392(8) yes
C14 H141 1.066(5) no
C15 C18 1.451(8) yes
C16 H161 1.047(7) no
C16 H162 1.058(9) no
C16 H163 1.071(9) no
C17 H171 1.056(7) no
C17 H172 1.073(9) no
C17 H173 1.041(8) no
C18 C19 1.349(9) yes
C18 H181 1.061(6) no
C19 H191 1.069(7) no
C20 H201 1.05(1) no
C20 H202 1.058(9) no
C20 H203 1.07(1) no
